data_7150959
loop_
_publ_author_name
'Chau, Chi-Min'
'Liu, Kuan-Miao'

_publ_section_title
;
 Diels--Alder reactions of three fused nitrogen-containing bicyclic
 enones: an efficient method toward novel nitrogen-containing angular
 tricyclic skeletons
;
_journal_issue 17
_journal_name_full 'Organic &amp; Biomolecular Chemistry'
_journal_page_first 3127
_journal_page_last 3134
_journal_paper_doi 10.1039/b806773m
_journal_volume 6
_journal_year 2008
_chemical_formula_sum 'C20 H23 N O3 S'
_chemical_formula_weight 357.45
_chemical_name_systematic
;
?
;
_space_group_IT_number 2
_symmetry_cell_setting triclinic
_symmetry_space_group_name_Hall '-P 1'
_symmetry_space_group_name_H-M 'P -1'
_atom_sites_solution_hydrogens difmap
_atom_sites_solution_primary direct
_atom_sites_solution_secondary difmap
_audit_creation_method SHELXL-97
_cell_angle_alpha 101.7670(10)
_cell_angle_beta 103.3140(10)
_cell_angle_gamma 98.3220(10)
_cell_formula_units_Z 2
_cell_length_a 7.8582(5)
_cell_length_b 10.1699(7)
_cell_length_c 11.6933(8)
_cell_measurement_reflns_used 3257
_cell_measurement_temperature 295(2)
_cell_measurement_theta_max 25
_cell_measurement_theta_min 2.5
_cell_volume 872.06(10)
_computing_cell_refinement 'Bruker SMART'
_computing_data_collection 'Bruker SMART'
_computing_data_reduction 'Bruker SHELXTL'
_computing_molecular_graphics 'Bruker SHELXTL'
_computing_publication_material 'Bruker SHELXTL'
_computing_structure_refinement 'SHELXL-97 (Sheldrick, 1997)'
_computing_structure_solution 'SHELXS-97 (Sheldrick, 1990)'
_diffrn_ambient_temperature 295(2)
_diffrn_measured_fraction_theta_full 0.942
_diffrn_measured_fraction_theta_max 0.942
_diffrn_measurement_device_type 'CCD area detector'
_diffrn_measurement_method 'phi and omega scans'
_diffrn_radiation_monochromator graphite
_diffrn_radiation_source 'fine-focus sealed tube'
_diffrn_radiation_type MoK\a
_diffrn_radiation_wavelength 0.71073
_diffrn_reflns_av_R_equivalents 0.0359
_diffrn_reflns_av_sigmaI/netI 0.0467
_diffrn_reflns_limit_h_max 10
_diffrn_reflns_limit_h_min -10
_diffrn_reflns_limit_k_max 12
_diffrn_reflns_limit_k_min -13
_diffrn_reflns_limit_l_max 15
_diffrn_reflns_limit_l_min -14
_diffrn_reflns_number 9136
_diffrn_reflns_theta_full 28.28
_diffrn_reflns_theta_max 28.28
_diffrn_reflns_theta_min 1.85
_exptl_absorpt_coefficient_mu 0.205
_exptl_absorpt_correction_T_max 0.96682
_exptl_absorpt_correction_T_min 0.88863
_exptl_absorpt_correction_type empirical
_exptl_crystal_colour Colourless
_exptl_crystal_density_diffrn 1.361
_exptl_crystal_density_meas ?
_exptl_crystal_density_method .
_exptl_crystal_description Tabular
_exptl_crystal_F_000 380
_exptl_crystal_size_max 0.5
_exptl_crystal_size_mid 0.4
_exptl_crystal_size_min 0.2
_refine_diff_density_max 0.307
_refine_diff_density_min -0.297
_refine_diff_density_rms 0.051
_refine_ls_extinction_method none
_refine_ls_goodness_of_fit_ref 1.034
_refine_ls_hydrogen_treatment noref
_refine_ls_matrix_type full
_refine_ls_number_parameters 226
_refine_ls_number_reflns 4095
_refine_ls_number_restraints 1
_refine_ls_restrained_S_all 1.055
_refine_ls_R_factor_all 0.0708
_refine_ls_R_factor_gt 0.0479
_refine_ls_shift/su_max 0.000
_refine_ls_shift/su_mean 0.000
_refine_ls_structure_factor_coef Fsqd
_refine_ls_weighting_details 'calc w=1/[\s^2^(Fo^2^)+(0.0749P)^2^+0.0000P] where P=(Fo^2^+2Fc^2^)/3'
_refine_ls_weighting_scheme calc
_refine_ls_wR_factor_gt 0.1231
_refine_ls_wR_factor_ref 0.1329
_reflns_number_gt 2893
_reflns_number_total 4095
_reflns_threshold_expression >2sigma(I)
_cod_data_source_file b806773m.txt
_cod_data_source_block ap16m
_cod_depositor_comments
;
The following automatic conversions were performed:
'_symmetry_cell_setting' value 'Triclinic' changed to 'triclinic'
according to '/home/saulius/struct/CIF-dictionaries/cif_core.dic'
dictionary named 'cif_core.dic' version 2.4.1 from 2010-06-29.

Automatic conversion script
Id: cif_fix_enum 1527 2010-12-29 10:47:43Z saulius 
;
_cod_original_sg_symbol_H-M P-1
_cod_database_code 7150959

loop_
_symmetry_equiv_pos_as_xyz
'x, y, z'
'-x, -y, -z'

loop_
_atom_site_label
_atom_site_type_symbol
_atom_site_fract_x
_atom_site_fract_y
_atom_site_fract_z
_atom_site_U_iso_or_equiv
_atom_site_adp_type
_atom_site_occupancy
_atom_site_symmetry_multiplicity
_atom_site_calc_flag
_atom_site_refinement_flags
_atom_site_disorder_assembly
_atom_site_disorder_group
S1 S 0.37674(6) 0.35262(5) 0.76563(5) 0.03622(16) Uani 1 1 d . . .
N1 N 0.43065(19) 0.22367(16) 0.81712(13) 0.0332(4) Uani 1 1 d . . .
O1 O 0.7095(2) 0.11564(18) 1.04386(13) 0.0583(4) Uani 1 1 d . . .
O2 O 0.32648(19) 0.43827(16) 0.86025(14) 0.0498(4) Uani 1 1 d . . .
O3 O 0.25399(18) 0.29851(16) 0.64835(13) 0.0486(4) Uani 1 1 d . . .
C1 C 0.9777(3) 0.1004(2) 0.8717(2) 0.0488(6) Uani 1 1 d . . .
C2 C 0.8372(2) 0.1757(2) 0.81555(19) 0.0409(5) Uani 1 1 d D . .
C3 C 0.8397(3) 0.1333(3) 0.6844(2) 0.0513(6) Uani 1 1 d . . .
C4 C 0.8648(3) 0.0062(3) 0.6629(2) 0.0547(6) Uani 1 1 d . . .
C5 C 0.8868(3) -0.0368(2) 0.7808(2) 0.0468(5) Uani 1 1 d . . .
C6 C 0.7006(3) -0.0579(2) 0.80810(18) 0.0370(4) Uani 1 1 d . . .
C7 C 0.5546(3) -0.1745(2) 0.7181(2) 0.0464(5) Uani 1 1 d . . .
C8 C 0.4211(3) -0.1295(2) 0.62542(19) 0.0427(5) Uani 1 1 d . . .
C9 C 0.3455(2) -0.0149(2) 0.68774(17) 0.0378(5) Uani 1 1 d . . .
C10 C 0.4914(2) 0.11291(19) 0.74077(15) 0.0296(4) Uani 1 1 d . . .
C11 C 0.6615(2) 0.09034(18) 0.82609(16) 0.0305(4) Uani 1 1 d D . .
C12 C 0.6370(2) 0.1432(2) 0.95151(17) 0.0366(4) Uani 1 1 d . . .
C13 C 0.5083(3) 0.2395(2) 0.94681(17) 0.0409(5) Uani 1 1 d . . .
C14 C 0.5715(3) 0.44255(19) 0.74386(18) 0.0356(4) Uani 1 1 d . . .
C15 C 0.7076(3) 0.5233(2) 0.84188(18) 0.0430(5) Uani 1 1 d . . .
C16 C 0.8645(3) 0.5833(2) 0.8230(2) 0.0469(5) Uani 1 1 d . . .
C17 C 0.8884(3) 0.5666(2) 0.7070(2) 0.0460(5) Uani 1 1 d . . .
C18 C 0.7493(3) 0.4886(2) 0.6105(2) 0.0508(6) Uani 1 1 d . . .
C19 C 0.5919(3) 0.4252(2) 0.62730(19) 0.0439(5) Uani 1 1 d . . .
C20 C 1.0607(4) 0.6289(3) 0.6859(3) 0.0675(7) Uani 1 1 d . . .
H1A H 0.9794 0.1042 0.9536 0.080 Uiso 1 1 d . . .
H1B H 1.1032 0.1423 0.8657 0.080 Uiso 1 1 d . . .
H2A H 0.8551 0.2779 0.8467 0.080 Uiso 1 1 d . . .
H3A H 0.8224 0.1911 0.6325 0.080 Uiso 1 1 d . . .
H4A H 0.8579 -0.0566 0.5833 0.080 Uiso 1 1 d . . .
H5A H 0.9466 -0.1122 0.7911 0.080 Uiso 1 1 d . . .
H6A H 0.7202 -0.0818 0.8908 0.080 Uiso 1 1 d . . .
H7A H 0.6170 -0.2369 0.6799 0.080 Uiso 1 1 d . . .
H7B H 0.4889 -0.2302 0.7610 0.080 Uiso 1 1 d . . .
H8A H 0.4772 -0.0949 0.5658 0.080 Uiso 1 1 d . . .
H8B H 0.3264 -0.2060 0.5798 0.080 Uiso 1 1 d . . .
H9A H 0.2481 0.0085 0.6356 0.080 Uiso 1 1 d . . .
H9B H 0.3017 -0.0407 0.7576 0.080 Uiso 1 1 d . . .
H10A H 0.5202 0.1488 0.6702 0.080 Uiso 1 1 d . . .
H13A H 0.4047 0.2115 0.9821 0.080 Uiso 1 1 d . . .
H13B H 0.5702 0.3337 0.9861 0.080 Uiso 1 1 d . . .
H15A H 0.6963 0.5387 0.9205 0.080 Uiso 1 1 d . . .
H16A H 0.9560 0.6373 0.8912 0.080 Uiso 1 1 d . . .
H18A H 0.7638 0.4782 0.5317 0.080 Uiso 1 1 d . . .
H19A H 0.4934 0.3708 0.5616 0.080 Uiso 1 1 d . . .
H20A H 1.1152 0.7018 0.7457 0.080 Uiso 1 1 d . . .
H20B H 1.1326 0.5561 0.6614 0.080 Uiso 1 1 d . . .
H20C H 1.0459 0.6790 0.6255 0.080 Uiso 1 1 d . . .

loop_
_atom_site_aniso_label
_atom_site_aniso_U_11
_atom_site_aniso_U_22
_atom_site_aniso_U_33
_atom_site_aniso_U_23
_atom_site_aniso_U_13
_atom_site_aniso_U_12
S1 0.0379(3) 0.0357(3) 0.0391(3) 0.0119(2) 0.0114(2) 0.0147(2)
N1 0.0371(8) 0.0346(9) 0.0304(8) 0.0088(7) 0.0107(7) 0.0115(7)
O1 0.0723(10) 0.0754(12) 0.0315(8) 0.0194(8) 0.0073(7) 0.0304(9)
O2 0.0567(9) 0.0479(9) 0.0560(10) 0.0132(7) 0.0270(7) 0.0260(7)
O3 0.0423(8) 0.0541(10) 0.0486(9) 0.0181(7) 0.0028(7) 0.0146(7)
C1 0.0343(10) 0.0568(15) 0.0568(14) 0.0220(12) 0.0067(10) 0.0117(10)
C2 0.0312(9) 0.0425(12) 0.0503(13) 0.0186(10) 0.0078(9) 0.0061(8)
C3 0.0364(11) 0.0730(17) 0.0573(14) 0.0349(13) 0.0195(10) 0.0136(11)
C4 0.0445(12) 0.0779(18) 0.0524(14) 0.0197(13) 0.0238(11) 0.0237(12)
C5 0.0408(11) 0.0535(14) 0.0543(13) 0.0191(11) 0.0153(10) 0.0231(10)
C6 0.0395(10) 0.0351(11) 0.0388(11) 0.0126(9) 0.0092(8) 0.0118(8)
C7 0.0533(12) 0.0326(11) 0.0508(13) 0.0071(10) 0.0097(10) 0.0116(9)
C8 0.0459(11) 0.0357(11) 0.0389(11) 0.0010(9) 0.0068(9) 0.0034(9)
C9 0.0334(9) 0.0379(11) 0.0369(11) 0.0058(9) 0.0043(8) 0.0046(8)
C10 0.0310(9) 0.0316(10) 0.0278(9) 0.0083(8) 0.0079(7) 0.0099(7)
C11 0.0295(9) 0.0314(10) 0.0305(9) 0.0105(8) 0.0056(7) 0.0061(7)
C12 0.0374(10) 0.0377(11) 0.0325(10) 0.0093(9) 0.0059(8) 0.0056(8)
C13 0.0511(12) 0.0444(12) 0.0310(10) 0.0103(9) 0.0139(9) 0.0158(9)
C14 0.0453(10) 0.0285(10) 0.0377(11) 0.0114(8) 0.0142(9) 0.0124(8)
C15 0.0562(12) 0.0375(12) 0.0354(11) 0.0093(9) 0.0138(9) 0.0073(9)
C16 0.0512(12) 0.0384(12) 0.0459(13) 0.0054(10) 0.0104(10) 0.0033(9)
C17 0.0549(12) 0.0324(11) 0.0582(14) 0.0122(10) 0.0273(11) 0.0113(9)
C18 0.0712(15) 0.0452(13) 0.0428(13) 0.0106(10) 0.0291(11) 0.0114(11)
C19 0.0556(12) 0.0398(12) 0.0362(11) 0.0077(9) 0.0138(9) 0.0092(10)
C20 0.0700(16) 0.0492(15) 0.091(2) 0.0112(14) 0.0466(15) 0.0057(12)

loop_
_atom_type_symbol
_atom_type_description
_atom_type_scat_dispersion_real
_atom_type_scat_dispersion_imag
_atom_type_scat_source
C C 0.0033 0.0016 'International Tables Vol C Tables 4.2.6.8 and 6.1.1.4'
H H 0.0000 0.0000 'International Tables Vol C Tables 4.2.6.8 and 6.1.1.4'
N N 0.0061 0.0033 'International Tables Vol C Tables 4.2.6.8 and 6.1.1.4'
O O 0.0106 0.0060 'International Tables Vol C Tables 4.2.6.8 and 6.1.1.4'
S S 0.1246 0.1234 'International Tables Vol C Tables 4.2.6.8 and 6.1.1.4'

loop_
_geom_angle_atom_site_label_1
_geom_angle_atom_site_label_2
_geom_angle_atom_site_label_3
_geom_angle
_geom_angle_site_symmetry_1
_geom_angle_site_symmetry_3
_geom_angle_publ_flag
O3 S1 O2 120.46(9) . . ?
O3 S1 N1 107.42(9) . . ?
O2 S1 N1 105.92(8) . . ?
O3 S1 C14 106.75(9) . . ?
O2 S1 C14 108.59(9) . . ?
N1 S1 C14 107.03(8) . . ?
C13 N1 C10 111.97(14) . . ?
C13 N1 S1 120.94(13) . . ?
C10 N1 S1 120.28(12) . . ?
C5 C1 C2 93.05(16) . . ?
C3 C2 C1 99.41(17) . . ?
C3 C2 C11 106.55(16) . . ?
C1 C2 C11 101.54(15) . . ?
C4 C3 C2 107.7(2) . . ?
C3 C4 C5 107.2(2) . . ?
C4 C5 C1 100.5(2) . . ?
C4 C5 C6 108.12(16) . . ?
C1 C5 C6 100.25(16) . . ?
C7 C6 C5 116.44(17) . . ?
C7 C6 C11 117.25(15) . . ?
C5 C6 C11 102.01(15) . . ?
C8 C7 C6 115.16(17) . . ?
C9 C8 C7 110.37(17) . . ?
C8 C9 C10 109.21(15) . . ?
N1 C10 C9 111.39(14) . . ?
N1 C10 C11 104.80(14) . . ?
C9 C10 C11 113.81(15) . . ?
C12 C11 C10 102.84(14) . . ?
C12 C11 C6 111.80(15) . . ?
C10 C11 C6 118.06(15) . . ?
C12 C11 C2 109.14(15) . . ?
C10 C11 C2 112.78(14) . . ?
C6 C11 C2 102.27(14) . . ?
O1 C12 C13 123.10(18) . . ?
O1 C12 C11 126.49(18) . . ?
C13 C12 C11 110.41(16) . . ?
N1 C13 C12 104.34(15) . . ?
C19 C14 C15 120.04(18) . . ?
C19 C14 S1 118.92(16) . . ?
C15 C14 S1 120.93(15) . . ?
C16 C15 C14 119.64(18) . . ?
C15 C16 C17 121.3(2) . . ?
C18 C17 C16 117.99(19) . . ?
C18 C17 C20 120.4(2) . . ?
C16 C17 C20 121.6(2) . . ?
C17 C18 C19 121.82(19) . . ?
C18 C19 C14 119.2(2) . . ?

loop_
_geom_bond_atom_site_label_1
_geom_bond_atom_site_label_2
_geom_bond_distance
_geom_bond_site_symmetry_2
_geom_bond_publ_flag
S1 O3 1.4294(15) . ?
S1 O2 1.4306(15) . ?
S1 N1 1.6209(16) . ?
S1 C14 1.765(2) . ?
N1 C13 1.464(2) . ?
N1 C10 1.495(2) . ?
O1 C12 1.207(2) . ?
C1 C5 1.531(3) . ?
C1 C2 1.534(3) . ?
C2 C3 1.512(3) . ?
C2 C11 1.5655(16) . ?
C3 C4 1.318(3) . ?
C4 C5 1.509(3) . ?
C5 C6 1.562(3) . ?
C6 C7 1.540(3) . ?
C6 C11 1.564(3) . ?
C7 C8 1.517(3) . ?
C8 C9 1.515(3) . ?
C9 C10 1.517(3) . ?
C10 C11 1.550(2) . ?
C11 C12 1.522(3) . ?
C12 C13 1.505(3) . ?
C14 C19 1.388(3) . ?
C14 C15 1.389(3) . ?
C15 C16 1.380(3) . ?
C16 C17 1.391(3) . ?
C17 C18 1.383(3) . ?
C17 C20 1.505(3) . ?
C18 C19 1.384(3) . ?
